data_7124152
loop_
_publ_author_name
'Ikeya, Minako'
'Katada, Genki'
'Ito, Suguru'

_publ_section_title
;
 Tunable mechanochromic luminescence of 2-alkyl-4-(pyren-1-yl)thiophenes:
 Controlling the self-recovering properties and the range of chromism
;
_journal_name_full 'Chemical Communications'
_journal_paper_doi 10.1039/C9CC06406K
_journal_year 2019
_chemical_formula_moiety 'C26 H24 S'
_chemical_formula_sum 'C26 H24 S'
_chemical_formula_weight 368.54
_chemical_melting_point 329.1(10)
_chemical_name_systematic 2-Hexyl-4-(pyren-1-yl)thiophene
_space_group_crystal_system monoclinic
_space_group_IT_number 14
_space_group_name_Hall '-P 2ybc'
_space_group_name_H-M_alt 'P 1 21/c 1'
_symmetry_space_group_name_Hall '-P 2ybc'
_symmetry_space_group_name_H-M 'P 1 21/c 1'
_atom_sites_solution_hydrogens geom
_atom_sites_solution_primary direct
_atom_sites_solution_secondary difmap
_audit_update_record
;
2019-08-15 deposited with the CCDC.    2019-09-12 downloaded from the CCDC.
;
_cell_angle_alpha 90.0000
_cell_angle_beta 91.7546(13)
_cell_angle_gamma 90.0000
_cell_formula_units_Z 4
_cell_length_a 8.71844(12)
_cell_length_b 10.13255(17)
_cell_length_c 22.2883(3)
_cell_measurement_reflns_used 7922
_cell_measurement_temperature 223
_cell_measurement_theta_max 74.87
_cell_measurement_theta_min 4.79
_cell_volume 1968.03(5)
_computing_cell_refinement 'CrysAlisPro 1.171.39.46e (Rigaku OD, 2018)'
_computing_data_collection 'CrysAlisPro 1.171.39.46e (Rigaku OD, 2018)'
_computing_data_reduction 'CrysAlisPro 1.171.39.46e (Rigaku OD, 2018)'
_computing_molecular_graphics 'CrystalStructure 4.2.5'
_computing_publication_material 'CrystalStructure 4.2.5 (Rigaku, 2017)'
_computing_structure_refinement 'SHELXL Version 2014/7 (Sheldrick, 2008)'
_computing_structure_solution 'SIR2011 (Burla, et al., 2012)'
_diffrn_ambient_temperature 223
_diffrn_detector_area_resol_mean 5.811
_diffrn_measured_fraction_theta_full 1.000
_diffrn_measured_fraction_theta_max 1.000
_diffrn_measurement_device_type 'Rigaku XtaLAB P200'
_diffrn_measurement_method \w
_diffrn_radiation_type 'Cu K\a'
_diffrn_radiation_wavelength 1.54184
_diffrn_reflns_av_R_equivalents 0.0447
_diffrn_reflns_Laue_measured_fraction_full 1.000
_diffrn_reflns_Laue_measured_fraction_max 1.000
_diffrn_reflns_limit_h_max 10
_diffrn_reflns_limit_h_min -10
_diffrn_reflns_limit_k_max 10
_diffrn_reflns_limit_k_min -12
_diffrn_reflns_limit_l_max 23
_diffrn_reflns_limit_l_min -26
_diffrn_reflns_number 13816
_diffrn_reflns_point_group_measured_fraction_full 1.000
_diffrn_reflns_point_group_measured_fraction_max 1.000
_diffrn_reflns_theta_full 67.684
_diffrn_reflns_theta_max 68.236
_diffrn_reflns_theta_min 3.969
_diffrn_standards_number 0
_exptl_absorpt_coefficient_mu 1.488
_exptl_absorpt_correction_T_max 0.828
_exptl_absorpt_correction_T_min 0.469
_exptl_absorpt_correction_type multi-scan
_exptl_absorpt_process_details
;
CrysAlisPro 1.171.39.46e (Rigaku Oxford Diffraction, 2018)
Empirical absorption correction using spherical harmonics,
 implemented in SCALE3 ABSPACK scaling algorithm.
;
_exptl_crystal_colour colourless
_exptl_crystal_density_diffrn 1.244
_exptl_crystal_density_method 'not measured'
_exptl_crystal_description plate
_exptl_crystal_F_000 784.00
_exptl_crystal_preparation Luminescent
_exptl_crystal_recrystallization_method 'Re-crystallisation from solvent: acetonitrile'
_exptl_crystal_size_max 0.518
_exptl_crystal_size_mid 0.344
_exptl_crystal_size_min 0.127
_refine_diff_density_max 0.26
_refine_diff_density_min -0.29
_refine_ls_extinction_method none
_refine_ls_goodness_of_fit_ref 1.059
_refine_ls_hydrogen_treatment constr
_refine_ls_number_parameters 244
_refine_ls_number_reflns 3608
_refine_ls_number_restraints 0
_refine_ls_R_factor_all 0.0434
_refine_ls_R_factor_gt 0.0388
_refine_ls_shift/su_max 0.000
_refine_ls_structure_factor_coef Fsqd
_refine_ls_weighting_details 'w = 1/[\s^2^(Fo^2^)+(0.0502P)^2^+0.4835P] where P=(Fo^2^+2Fc^2^)/3'
_refine_ls_weighting_scheme calc
_refine_ls_wR_factor_gt 0.1052
_refine_ls_wR_factor_ref 0.1087
_reflns_Friedel_coverage 0.000
_reflns_number_gt 3158
_reflns_number_total 3608
_reflns_threshold_expression F^2^>2.0\s(F^2^)
_cod_data_source_file c9cc06406k3.cif
_cod_data_source_block mina204_2
_cod_depositor_comments
;
The following automatic conversions were performed:

'_chemical_melting_point' value '328.15-330.15' was changed to
'329.1(10)' - the average value was taken and precision was
estimated.

Automatic conversion script
Id: cif_fix_values 4973 2017-02-22 13:04:09Z antanas 
;
_cod_database_code 7124152

loop_
_space_group_symop_id
_space_group_symop_operation_xyz
1 +X,+Y,+Z
2 -X,1/2+Y,1/2-Z
3 -X,-Y,-Z
4 +X,-1/2-Y,-1/2+Z

loop_
_atom_site_label
_atom_site_type_symbol
_atom_site_fract_x
_atom_site_fract_y
_atom_site_fract_z
_atom_site_U_iso_or_equiv
_atom_site_adp_type
_atom_site_occupancy
_atom_site_site_symmetry_order
_atom_site_calc_flag
_atom_site_refinement_flags_posn
_atom_site_refinement_flags_adp
S1 S 1.25060(4) 1.09815(4) 0.12775(2) 0.04547(15) Uani 1 1 d . .
C1 C 1.12146(19) 1.12563(16) 0.06875(7) 0.0415(4) Uani 1 1 d . .
C2 C 0.99421(18) 1.05092(16) 0.07534(7) 0.0412(4) Uani 1 1 d . .
H2 H 0.9099 1.0535 0.0480 0.049 Uiso 1 1 calc R U
C3 C 0.99867(18) 0.96792(15) 0.12718(6) 0.0386(3) Uani 1 1 d . .
C4 C 1.13218(18) 0.98475(16) 0.15969(7) 0.0432(4) Uani 1 1 d . .
H4 H 1.1565 0.9394 0.1955 0.052 Uiso 1 1 calc R U
C5 C 0.87080(17) 0.87838(15) 0.14197(6) 0.0369(3) Uani 1 1 d . .
C6 C 0.72088(18) 0.92928(17) 0.14095(7) 0.0437(4) Uani 1 1 d . .
H6 H 0.7055 1.0190 0.1318 0.052 Uiso 1 1 calc R U
C7 C 0.59583(18) 0.85178(18) 0.15294(8) 0.0460(4) Uani 1 1 d . .
H7 H 0.4973 0.8896 0.1521 0.055 Uiso 1 1 calc R U
C8 C 0.61289(17) 0.71812(17) 0.16626(7) 0.0399(4) Uani 1 1 d . .
C9 C 0.48494(18) 0.63341(19) 0.17839(8) 0.0489(4) Uani 1 1 d . .
H9 H 0.3856 0.6695 0.1781 0.059 Uiso 1 1 calc R U
C10 C 0.50353(18) 0.50480(19) 0.19012(8) 0.0499(4) Uani 1 1 d . .
H10 H 0.4172 0.4528 0.1980 0.060 Uiso 1 1 calc R U
C11 C 0.65232(18) 0.44474(17) 0.19087(6) 0.0418(4) Uani 1 1 d . .
C12 C 0.6744(2) 0.31045(18) 0.20211(7) 0.0485(4) Uani 1 1 d . .
H12 H 0.5893 0.2564 0.2092 0.058 Uiso 1 1 calc R U
C13 C 0.8193(2) 0.25592(17) 0.20288(7) 0.0494(4) Uani 1 1 d . .
H13 H 0.8321 0.1655 0.2111 0.059 Uiso 1 1 calc R U
C14 C 0.9456(2) 0.33299(16) 0.19163(7) 0.0452(4) Uani 1 1 d . .
H14 H 1.0437 0.2944 0.1922 0.054 Uiso 1 1 calc R U
C15 C 0.92998(17) 0.46747(15) 0.17945(6) 0.0378(3) Uani 1 1 d . .
C16 C 1.05690(17) 0.55040(16) 0.16553(7) 0.0408(4) Uani 1 1 d . .
H16 H 1.1556 0.5133 0.1647 0.049 Uiso 1 1 calc R U
C17 C 1.03943(16) 0.67981(16) 0.15354(7) 0.0383(3) Uani 1 1 d . .
H17 H 1.1260 0.7301 0.1441 0.046 Uiso 1 1 calc R U
C18 C 0.89214(16) 0.74339(15) 0.15478(6) 0.0337(3) Uani 1 1 d . .
C19 C 0.76271(15) 0.66283(15) 0.16716(6) 0.0336(3) Uani 1 1 d . .
C20 C 0.78160(16) 0.52532(15) 0.17922(6) 0.0351(3) Uani 1 1 d . .
C21 C 1.1570(2) 1.22000(17) 0.01884(7) 0.0486(4) Uani 1 1 d . .
H21A H 1.0681 1.2248 -0.0090 0.058 Uiso 1 1 calc R U
H21B H 1.2435 1.1852 -0.0034 0.058 Uiso 1 1 calc R U
C22 C 1.1963(2) 1.35810(17) 0.04047(7) 0.0472(4) Uani 1 1 d . .
H22A H 1.2832 1.3527 0.0693 0.057 Uiso 1 1 calc R U
H22B H 1.1086 1.3935 0.0617 0.057 Uiso 1 1 calc R U
C23 C 1.2372(2) 1.45434(17) -0.00922(7) 0.0471(4) Uani 1 1 d . .
H23A H 1.3227 1.4182 -0.0316 0.057 Uiso 1 1 calc R U
H23B H 1.1490 1.4639 -0.0372 0.057 Uiso 1 1 calc R U
C24 C 1.2819(2) 1.58897(17) 0.01525(8) 0.0499(4) Uani 1 1 d . .
H24A H 1.3667 1.5776 0.0447 0.060 Uiso 1 1 calc R U
H24B H 1.1947 1.6251 0.0365 0.060 Uiso 1 1 calc R U
C25 C 1.3303(2) 1.68920(18) -0.03108(8) 0.0531(4) Uani 1 1 d . .
H25A H 1.4143 1.6524 -0.0540 0.064 Uiso 1 1 calc R U
H25B H 1.2438 1.7062 -0.0591 0.064 Uiso 1 1 calc R U
C26 C 1.3822(3) 1.8184(2) -0.00277(10) 0.0671(6) Uani 1 1 d . .
H26A H 1.4118 1.8792 -0.0339 0.080 Uiso 1 1 calc R U
H26B H 1.2987 1.8562 0.0193 0.080 Uiso 1 1 calc R U
H26C H 1.4691 1.8024 0.0244 0.080 Uiso 1 1 calc R U

loop_
_atom_site_aniso_label
_atom_site_aniso_U_11
_atom_site_aniso_U_22
_atom_site_aniso_U_33
_atom_site_aniso_U_23
_atom_site_aniso_U_13
_atom_site_aniso_U_12
S1 0.0463(2) 0.0448(3) 0.0452(2) 0.00397(17) -0.00076(17) -0.00085(17)
C1 0.0530(9) 0.0381(8) 0.0336(8) -0.0020(6) 0.0045(7) 0.0048(7)
C2 0.0495(9) 0.0404(9) 0.0336(8) -0.0014(6) -0.0007(6) 0.0049(7)
C3 0.0471(8) 0.0370(8) 0.0318(7) -0.0014(6) 0.0025(6) 0.0052(7)
C4 0.0498(9) 0.0424(9) 0.0371(8) 0.0029(7) -0.0004(7) 0.0023(7)
C5 0.0425(8) 0.0401(8) 0.0282(7) -0.0039(6) 0.0018(6) 0.0038(6)
C6 0.0480(9) 0.0408(9) 0.0420(8) -0.0026(7) -0.0022(7) 0.0102(7)
C7 0.0365(8) 0.0521(10) 0.0492(9) -0.0064(8) -0.0001(7) 0.0123(7)
C8 0.0373(7) 0.0491(10) 0.0334(7) -0.0050(6) 0.0018(6) 0.0060(7)
C9 0.0322(8) 0.0671(12) 0.0477(9) -0.0055(8) 0.0035(7) 0.0023(8)
C10 0.0402(8) 0.0627(12) 0.0469(9) -0.0008(8) 0.0046(7) -0.0092(8)
C11 0.0469(8) 0.0506(9) 0.0278(7) -0.0022(7) 0.0022(6) -0.0043(7)
C12 0.0619(10) 0.0484(10) 0.0354(8) 0.0012(7) 0.0021(7) -0.0117(8)
C13 0.0738(12) 0.0394(9) 0.0348(8) -0.0005(7) 0.0001(8) -0.0007(8)
C14 0.0562(9) 0.0422(9) 0.0372(8) -0.0039(7) 0.0016(7) 0.0096(7)
C15 0.0450(8) 0.0417(9) 0.0269(7) -0.0044(6) 0.0024(6) 0.0054(7)
C16 0.0368(8) 0.0452(9) 0.0404(8) -0.0049(7) 0.0030(6) 0.0093(7)
C17 0.0344(7) 0.0439(9) 0.0369(8) -0.0049(6) 0.0056(6) 0.0017(6)
C18 0.0362(7) 0.0405(8) 0.0246(6) -0.0033(6) 0.0024(5) 0.0052(6)
C19 0.0361(7) 0.0418(8) 0.0231(6) -0.0043(6) 0.0029(5) 0.0037(6)
C20 0.0413(8) 0.0413(8) 0.0228(6) -0.0039(6) 0.0025(5) 0.0015(6)
C21 0.0639(10) 0.0459(9) 0.0363(8) 0.0013(7) 0.0062(7) -0.0005(8)
C22 0.0606(10) 0.0457(9) 0.0357(8) 0.0018(7) 0.0073(7) -0.0017(8)
C23 0.0586(10) 0.0472(10) 0.0359(8) 0.0040(7) 0.0061(7) 0.0007(8)
C24 0.0652(11) 0.0481(10) 0.0367(8) 0.0035(7) 0.0053(7) -0.0005(8)
C25 0.0635(11) 0.0518(10) 0.0440(9) 0.0082(8) 0.0015(8) -0.0015(9)
C26 0.0776(13) 0.0541(12) 0.0686(13) 0.0144(10) -0.0127(10) -0.0088(10)

loop_
_atom_type_symbol
_atom_type_description
_atom_type_scat_dispersion_real
_atom_type_scat_dispersion_imag
_atom_type_scat_source
C C 0.0181 0.0091
;
International Tables for Crystallography
(Vol. C, Tables 4.2.6.8 and 6.1.1.4)
;
H H 0.0000 0.0000
;
International Tables for Crystallography
(Vol. C, Table 6.1.1.4)
;
S S 0.3331 0.5567
;
International Tables for Crystallography
(Vol. C, Tables 4.2.6.8 and 6.1.1.4)
;

loop_
_geom_angle_atom_site_label_1
_geom_angle_atom_site_label_2
_geom_angle_atom_site_label_3
_geom_angle
C4 S1 C1 92.14(8)
C2 C1 C21 128.49(15)
C2 C1 S1 110.14(12)
C21 C1 S1 121.37(13)
C1 C2 C3 114.48(14)
C1 C2 H2 122.8
C3 C2 H2 122.8
C4 C3 C2 110.98(14)
C4 C3 C5 126.46(14)
C2 C3 C5 122.56(14)
C3 C4 S1 112.25(12)
C3 C4 H4 123.9
S1 C4 H4 123.9
C6 C5 C18 118.48(14)
C6 C5 C3 118.52(14)
C18 C5 C3 122.95(13)
C7 C6 C5 121.98(16)
C7 C6 H6 119.0
C5 C6 H6 119.0
C6 C7 C8 121.05(14)
C6 C7 H7 119.5
C8 C7 H7 119.5
C7 C8 C19 118.57(14)
C7 C8 C9 122.76(14)
C19 C8 C9 118.66(15)
C10 C9 C8 121.83(15)
C10 C9 H9 119.1
C8 C9 H9 119.1
C9 C10 C11 121.35(15)
C9 C10 H10 119.3
C11 C10 H10 119.3
C12 C11 C20 119.11(15)
C12 C11 C10 122.43(15)
C20 C11 C10 118.46(15)
C13 C12 C11 120.97(16)
C13 C12 H12 119.5
C11 C12 H12 119.5
C12 C13 C14 120.48(16)
C12 C13 H13 119.8
C14 C13 H13 119.8
C13 C14 C15 120.95(15)
C13 C14 H14 119.5
C15 C14 H14 119.5
C14 C15 C20 119.18(14)
C14 C15 C16 122.95(14)
C20 C15 C16 117.85(14)
C17 C16 C15 122.11(14)
C17 C16 H16 118.9
C15 C16 H16 118.9
C16 C17 C18 121.90(14)
C16 C17 H17 119.1
C18 C17 H17 119.1
C5 C18 C19 119.64(13)
C5 C18 C17 122.94(14)
C19 C18 C17 117.36(13)
C8 C19 C18 120.26(14)
C8 C19 C20 119.22(13)
C18 C19 C20 120.50(12)
C15 C20 C11 119.30(14)
C15 C20 C19 120.22(13)
C11 C20 C19 120.48(13)
C1 C21 C22 113.62(13)
C1 C21 H21A 108.8
C22 C21 H21A 108.8
C1 C21 H21B 108.8
C22 C21 H21B 108.8
H21A C21 H21B 107.7
C21 C22 C23 114.51(14)
C21 C22 H22A 108.6
C23 C22 H22A 108.6
C21 C22 H22B 108.6
C23 C22 H22B 108.6
H22A C22 H22B 107.6
C24 C23 C22 112.17(14)
C24 C23 H23A 109.2
C22 C23 H23A 109.2
C24 C23 H23B 109.2
C22 C23 H23B 109.2
H23A C23 H23B 107.9
C23 C24 C25 115.55(14)
C23 C24 H24A 108.4
C25 C24 H24A 108.4
C23 C24 H24B 108.4
C25 C24 H24B 108.4
H24A C24 H24B 107.5
C26 C25 C24 112.34(16)
C26 C25 H25A 109.1
C24 C25 H25A 109.1
C26 C25 H25B 109.1
C24 C25 H25B 109.1
H25A C25 H25B 107.9
C25 C26 H26A 109.5
C25 C26 H26B 109.5
H26A C26 H26B 109.5
C25 C26 H26C 109.5
H26A C26 H26C 109.5
H26B C26 H26C 109.5

loop_
_geom_bond_atom_site_label_1
_geom_bond_atom_site_label_2
_geom_bond_distance
S1 C4 1.7141(17)
S1 C1 1.7273(16)
C1 C2 1.355(2)
C1 C21 1.506(2)
C2 C3 1.429(2)
C2 H2 0.9400
C3 C4 1.363(2)
C3 C5 1.482(2)
C4 H4 0.9400
C5 C6 1.405(2)
C5 C18 1.408(2)
C6 C7 1.376(2)
C6 H6 0.9400
C7 C8 1.393(2)
C7 H7 0.9400
C8 C19 1.4209(19)
C8 C9 1.440(2)
C9 C10 1.338(3)
C9 H9 0.9400
C10 C11 1.432(2)
C10 H10 0.9400
C11 C12 1.396(2)
C11 C20 1.422(2)
C12 C13 1.378(2)
C12 H12 0.9400
C13 C14 1.379(2)
C13 H13 0.9400
C14 C15 1.395(2)
C14 H14 0.9400
C15 C20 1.420(2)
C15 C16 1.431(2)
C16 C17 1.346(2)
C16 H16 0.9400
C17 C18 1.4377(19)
C17 H17 0.9400
C18 C19 1.426(2)
C19 C20 1.428(2)
C21 C22 1.516(2)
C21 H21A 0.9800
C21 H21B 0.9800
C22 C23 1.526(2)
C22 H22A 0.9800
C22 H22B 0.9800
C23 C24 1.516(2)
C23 H23A 0.9800
C23 H23B 0.9800
C24 C25 1.517(2)
C24 H24A 0.9800
C24 H24B 0.9800
C25 C26 1.516(3)
C25 H25A 0.9800
C25 H25B 0.9800
C26 H26A 0.9700
C26 H26B 0.9700
C26 H26C 0.9700

loop_
_geom_torsion_atom_site_label_1
_geom_torsion_atom_site_label_2
_geom_torsion_atom_site_label_3
_geom_torsion_atom_site_label_4
_geom_torsion
C4 S1 C1 C2 0.82(12)
C4 S1 C1 C21 -178.47(13)
C21 C1 C2 C3 178.00(15)
S1 C1 C2 C3 -1.23(17)
C1 C2 C3 C4 1.1(2)
C1 C2 C3 C5 -179.65(13)
C2 C3 C4 S1 -0.42(17)
C5 C3 C4 S1 -179.64(12)
C1 S1 C4 C3 -0.22(13)
C4 C3 C5 C6 130.41(17)
C2 C3 C5 C6 -48.7(2)
C4 C3 C5 C18 -52.1(2)
C2 C3 C5 C18 128.79(16)
C18 C5 C6 C7 1.0(2)
C3 C5 C6 C7 178.65(14)
C5 C6 C7 C8 -0.5(2)
C6 C7 C8 C19 -0.1(2)
C6 C7 C8 C9 -179.28(15)
C7 C8 C9 C10 178.88(16)
C19 C8 C9 C10 -0.3(2)
C8 C9 C10 C11 -0.3(3)
C9 C10 C11 C12 -179.02(16)
C9 C10 C11 C20 0.4(2)
C20 C11 C12 C13 1.0(2)
C10 C11 C12 C13 -179.58(15)
C11 C12 C13 C14 -1.0(2)
C12 C13 C14 C15 0.2(2)
C13 C14 C15 C20 0.5(2)
C13 C14 C15 C16 -177.84(14)
C14 C15 C16 C17 179.58(15)
C20 C15 C16 C17 1.2(2)
C15 C16 C17 C18 0.9(2)
C6 C5 C18 C19 -0.9(2)
C3 C5 C18 C19 -178.44(12)
C6 C5 C18 C17 176.30(13)
C3 C5 C18 C17 -1.2(2)
C16 C17 C18 C5 -179.51(14)
C16 C17 C18 C19 -2.2(2)
C7 C8 C19 C18 0.2(2)
C9 C8 C19 C18 179.38(13)
C7 C8 C19 C20 -178.40(13)
C9 C8 C19 C20 0.8(2)
C5 C18 C19 C8 0.4(2)
C17 C18 C19 C8 -177.02(13)
C5 C18 C19 C20 178.90(12)
C17 C18 C19 C20 1.52(19)
C14 C15 C20 C11 -0.5(2)
C16 C15 C20 C11 177.91(12)
C14 C15 C20 C19 179.70(13)
C16 C15 C20 C19 -1.8(2)
C12 C11 C20 C15 -0.2(2)
C10 C11 C20 C15 -179.67(13)
C12 C11 C20 C19 179.57(13)
C10 C11 C20 C19 0.1(2)
C8 C19 C20 C15 179.04(13)
C18 C19 C20 C15 0.5(2)
C8 C19 C20 C11 -0.7(2)
C18 C19 C20 C11 -179.27(12)
C2 C1 C21 C22 124.87(18)
S1 C1 C21 C22 -55.98(19)
C1 C21 C22 C23 178.33(15)
C21 C22 C23 C24 -177.59(15)
C22 C23 C24 C25 177.76(15)
C23 C24 C25 C26 -176.59(16)
